data_7024353
loop_
_publ_author_name
'Gerasimchuk, Nikolay'
'Esaulenko, Andrey N.'
'Dalley, Kent N.'
'Moore, Curtis'

_publ_section_title
;
 2-Cyano-2-isonitrosoacetamide and its Ag(I) complexes. Silver(I)
 cyanoximate as a non-electric gas sensor.
;
_journal_issue 3
_journal_name_full 'Dalton transactions (Cambridge, England : 2003)'
_journal_page_first 749
_journal_page_last 764
_journal_paper_doi 10.1039/b915603h
_journal_volume 39
_journal_year 2010
_chemical_formula_moiety 'C3 H2 N3 O2, Ag N2 H6'
_chemical_formula_sum 'C3 H8 Ag N5 O2'
_chemical_formula_weight 254.01
_chemical_melting_point 'decomposes on air at r.t.'
_chemical_name_common Ag(ACO)x2NH3
_chemical_name_systematic
;

Bis-ammino, 2-cyano-2-oximino-acetamide silver(I)

;
_space_group_IT_number 4
_symmetry_cell_setting monoclinic
_symmetry_Int_Tables_number 4
_symmetry_space_group_name_Hall 'P 2yb'
_symmetry_space_group_name_H-M 'P 1 21 1'
_atom_sites_solution_hydrogens difmap
_atom_sites_solution_primary direct
_atom_sites_solution_secondary difmap
_audit_creation_method SHELXL-97
_cell_angle_alpha 90.00
_cell_angle_beta 93.9910(10)
_cell_angle_gamma 90.00
_cell_formula_units_Z 2
_cell_length_a 3.8110(3)
_cell_length_b 11.9184(9)
_cell_length_c 8.7827(7)
_cell_measurement_reflns_used 107
_cell_measurement_temperature 296(2)
_cell_measurement_theta_max 27.46
_cell_measurement_theta_min 2.54
_cell_volume 397.95(5)
_computing_cell_refinement 'SAINT (Bruker, 1998)'
_computing_data_collection 'SMART (Bruker, 1998)'
_computing_data_reduction 'SAINT (Bruker, 1998)'
_computing_molecular_graphics 'ORTEP-III (Burnett & Johnson, 1996)'
_computing_publication_material 'CIFTAB (Sheldrick, 1997)'
_computing_structure_refinement 'SHELXL-97 (Sheldrick, 1997)'
_computing_structure_solution 'SHELXS-97 (Sheldrick, 1990)'
_diffrn_ambient_temperature 296(2)
_diffrn_measured_fraction_theta_full 0.999
_diffrn_measured_fraction_theta_max 0.985
_diffrn_measurement_device_type 'Bruker APEX2 CCD area detector'
_diffrn_measurement_method 'omega scans'
_diffrn_radiation_monochromator graphite
_diffrn_radiation_source 'fine-focus sealed tube'
_diffrn_radiation_type MoK\a
_diffrn_radiation_wavelength 0.71073
_diffrn_reflns_av_R_equivalents 0.0189
_diffrn_reflns_av_sigmaI/netI 0.0212
_diffrn_reflns_limit_h_max 5
_diffrn_reflns_limit_h_min -5
_diffrn_reflns_limit_k_max 17
_diffrn_reflns_limit_k_min -17
_diffrn_reflns_limit_l_max 12
_diffrn_reflns_limit_l_min -12
_diffrn_reflns_number 5455
_diffrn_reflns_theta_full 25.00
_diffrn_reflns_theta_max 30.50
_diffrn_reflns_theta_min 2.32
_exptl_absorpt_coefficient_mu 2.494
_exptl_absorpt_correction_T_max 1.000
_exptl_absorpt_correction_T_min 0.7203
_exptl_absorpt_correction_type numerical
_exptl_absorpt_process_details 'SADABS (Bruker AXS, 2005)'
_exptl_crystal_colour yellow
_exptl_crystal_density_diffrn 2.120
_exptl_crystal_density_meas ?
_exptl_crystal_density_method 'not measured'
_exptl_crystal_description prism
_exptl_crystal_F_000 248
_exptl_crystal_size_max 0.595
_exptl_crystal_size_mid 0.276
_exptl_crystal_size_min 0.162
_refine_diff_density_max 0.274
_refine_diff_density_min -0.378
_refine_diff_density_rms 0.064
_refine_ls_abs_structure_details 'Flack H D (1983), Acta Cryst. A39, 876-881'
_refine_ls_abs_structure_Flack 0.03(2)
_refine_ls_extinction_method none
_refine_ls_goodness_of_fit_ref 1.043
_refine_ls_hydrogen_treatment refall
_refine_ls_matrix_type full
_refine_ls_number_parameters 132
_refine_ls_number_reflns 2331
_refine_ls_number_restraints 1
_refine_ls_restrained_S_all 1.042
_refine_ls_R_factor_all 0.0191
_refine_ls_R_factor_gt 0.0175
_refine_ls_shift/su_max 0.001
_refine_ls_shift/su_mean 0.000
_refine_ls_structure_factor_coef Fsqd
_refine_ls_weighting_details 'calc w=1/[\s^2^(Fo^2^)+(0.0190P)^2^+0.0000P] where P=(Fo^2^+2Fc^2^)/3'
_refine_ls_weighting_scheme calc
_refine_ls_wR_factor_gt 0.0399
_refine_ls_wR_factor_ref 0.0410
_reflns_number_gt 2197
_reflns_number_total 2331
_reflns_threshold_expression >2sigma(I)
_cod_data_source_file b915603h.txt
_cod_data_source_block trial_4
_cod_depositor_comments
;
The following automatic conversions were performed:

'_symmetry_cell_setting' value 'Monoclinic' changed to 'monoclinic'
according to /home/saulius/struct/CIF-dictionaries/cif_core.dic
dictionary named 'cif_core.dic' version 2.4.2 from 2011-04-26.

Automatic conversion script
Id: cif_fix_values 1891 2012-01-12 08:04:46Z andrius 

The following automatic conversions were performed:

'_exptl_crystal_density_meas' value 'not measured' was changed to '?'
- the value is perceived as not measured.

Automatic conversion script
Id: cif_fix_values 3008 2015-01-20 13:52:24Z robertas 
;
_cod_original_sg_symbol_H-M 'P 21 '
_cod_database_code 7024353

loop_
_symmetry_equiv_pos_as_xyz
'x, y, z'
'-x, y+1/2, -z'

loop_
_atom_site_label
_atom_site_type_symbol
_atom_site_fract_x
_atom_site_fract_y
_atom_site_fract_z
_atom_site_U_iso_or_equiv
_atom_site_adp_type
_atom_site_occupancy
_atom_site_symmetry_multiplicity
_atom_site_calc_flag
Ag1 Ag 0.48215(4) 0.733484(12) 0.699316(14) 0.05371(5) Uani 1 1 d
C1 C 0.9752(5) 0.76917(18) 0.2191(2) 0.0345(4) Uani 1 1 d
C2 C 0.9460(5) 0.79714(15) 0.3753(2) 0.0391(4) Uani 1 1 d
C3 C 1.0694(6) 0.65500(17) 0.1783(2) 0.0391(4) Uani 1 1 d
H3A H 1.105(6) 0.574(2) -0.009(2) 0.032(5) Uiso 1 1 d
H4A H 0.433(15) 0.518(7) 0.659(8) 0.15(2) Uiso 1 1 d
H5A H 0.557(12) 0.945(5) 0.787(5) 0.109(17) Uiso 1 1 d
H3B H 1.026(7) 0.682(2) -0.026(3) 0.046(7) Uiso 1 1 d
H4B H 0.726(14) 0.553(4) 0.635(6) 0.113(18) Uiso 1 1 d
H5B H 0.200(12) 0.915(3) 0.783(4) 0.087(12) Uiso 1 1 d
H4C H 0.407(18) 0.568(7) 0.501(9) 0.19(3) Uiso 1 1 d
H5C H 0.355(11) 0.881(4) 0.910(5) 0.096(12) Uiso 1 1 d
N1 N 0.9155(6) 0.84547(14) 0.1122(2) 0.0486(4) Uani 1 1 d
N2 N 0.9209(6) 0.8231(2) 0.4986(2) 0.0608(5) Uani 1 1 d
N3 N 1.0677(8) 0.63378(19) 0.0286(3) 0.0627(6) Uani 1 1 d
N4 N 0.5551(9) 0.5703(2) 0.6080(4) 0.0686(6) Uani 1 1 d
N5 N 0.3930(7) 0.88778(19) 0.8138(3) 0.0543(4) Uani 1 1 d
O1 O 0.8286(6) 0.94538(13) 0.1541(2) 0.0626(5) Uani 1 1 d
O2 O 1.1450(5) 0.58395(13) 0.27624(19) 0.0590(4) Uani 1 1 d

loop_
_atom_site_aniso_label
_atom_site_aniso_U_11
_atom_site_aniso_U_22
_atom_site_aniso_U_33
_atom_site_aniso_U_23
_atom_site_aniso_U_13
_atom_site_aniso_U_12
Ag1 0.07068(9) 0.04190(7) 0.04844(8) 0.00138(11) 0.00346(6) -0.00356(11)
C1 0.0470(10) 0.0245(8) 0.0321(8) 0.0032(6) 0.0042(7) -0.0019(6)
C2 0.0467(10) 0.0326(8) 0.0380(9) 0.0054(7) 0.0042(7) -0.0007(7)
C3 0.0502(10) 0.0269(9) 0.0396(10) -0.0011(7) 0.0005(8) -0.0011(8)
N1 0.0772(13) 0.0326(8) 0.0367(8) 0.0055(7) 0.0086(9) 0.0059(8)
N2 0.0778(13) 0.0681(13) 0.0375(9) -0.0024(9) 0.0103(8) 0.0014(11)
N3 0.1101(19) 0.0350(10) 0.0434(10) -0.0034(9) 0.0082(11) 0.0104(10)
N4 0.0739(16) 0.0410(10) 0.091(2) -0.0035(11) 0.0068(15) -0.0017(10)
N5 0.0669(12) 0.0480(11) 0.0477(11) -0.0033(8) 0.0028(9) -0.0017(9)
O1 0.1058(13) 0.0318(7) 0.0515(8) 0.0105(7) 0.0147(9) 0.0153(8)
O2 0.0910(12) 0.0331(7) 0.0520(9) 0.0046(6) -0.0021(8) 0.0121(8)

loop_
_atom_type_symbol
_atom_type_description
_atom_type_scat_dispersion_real
_atom_type_scat_dispersion_imag
_atom_type_scat_source
C C 0.0033 0.0016 'International Tables Vol C Tables 4.2.6.8 and 6.1.1.4'
H H 0.0000 0.0000 'International Tables Vol C Tables 4.2.6.8 and 6.1.1.4'
N N 0.0061 0.0033 'International Tables Vol C Tables 4.2.6.8 and 6.1.1.4'
O O 0.0106 0.0060 'International Tables Vol C Tables 4.2.6.8 and 6.1.1.4'
Ag Ag -0.8971 1.1015 'International Tables Vol C Tables 4.2.6.8 and 6.1.1.4'

loop_
_geom_angle_atom_site_label_1
_geom_angle_atom_site_label_2
_geom_angle_atom_site_label_3
_geom_angle
N4 Ag1 N5 173.52(11)
N1 C1 C2 120.31(18)
N1 C1 C3 120.18(17)
C2 C1 C3 119.50(17)
N2 C2 C1 177.7(2)
O2 C3 N3 122.9(2)
O2 C3 C1 121.44(19)
N3 C3 C1 115.67(19)
O1 N1 C1 117.85(17)
C3 N3 H3A 126.0(16)
C3 N3 H3B 118(2)
H3A N3 H3B 116(3)
Ag1 N4 H4A 111(4)
Ag1 N4 H4B 106(4)
H4A N4 H4B 98(6)
Ag1 N4 H4C 107(4)
H4A N4 H4C 99(5)
H4B N4 H4C 135(5)
Ag1 N5 H5A 111(3)
Ag1 N5 H5B 110(3)
H5A N5 H5B 103(4)
Ag1 N5 H5C 115(3)
H5A N5 H5C 117(4)
H5B N5 H5C 98(4)

loop_
_geom_bond_atom_site_label_1
_geom_bond_atom_site_label_2
_geom_bond_distance
Ag1 N4 2.129(2)
Ag1 N5 2.134(2)
C1 N1 1.316(3)
C1 C2 1.424(3)
C1 C3 1.458(3)
C2 N2 1.136(3)
C3 O2 1.227(2)
C3 N3 1.339(3)
N1 O1 1.296(2)
N3 H3A 0.80(3)
N3 H3B 0.75(3)
N4 H4A 0.91(7)
N4 H4B 0.70(5)
N4 H4C 1.07(8)
N5 H5A 0.96(5)
N5 H5B 0.83(4)
N5 H5C 0.87(5)

loop_
_geom_torsion_atom_site_label_1
_geom_torsion_atom_site_label_2
_geom_torsion_atom_site_label_3
_geom_torsion_atom_site_label_4
_geom_torsion
N1 C1 C3 O2 176.0(2)
C2 C1 C3 O2 -4.5(3)
N1 C1 C3 N3 -4.0(3)
C2 C1 C3 N3 175.6(2)
C2 C1 N1 O1 -0.3(3)
C3 C1 N1 O1 179.2(2)
